data_1506474
loop_
_publ_author_name
'Wang, Huadong'
'Gabba\"i, Fran\,cois P'

_publ_section_title
;
 Synthesis and reactivity of a chlorinated
 1,8-bis(diarylmethylium)naphthalenediyl dication.
;
_journal_issue 2
_journal_name_full 'Organic letters'
_journal_page_first 283
_journal_page_last 285
_journal_paper_doi 10.1021/ol0477071
_journal_volume 7
_journal_year 2005
_chemical_formula_sum 'C36 H21 Cl5'
_chemical_formula_weight 630.78
_chemical_name_systematic
; 
 ? 
;
_space_group_IT_number 14
_symmetry_cell_setting monoclinic
_symmetry_space_group_name_Hall '-P 2yn'
_symmetry_space_group_name_H-M 'P 1 21/n 1'
_atom_sites_solution_hydrogens geom
_atom_sites_solution_primary direct
_atom_sites_solution_secondary difmap
_audit_creation_method SHELXL-97
_cell_angle_alpha 90.00
_cell_angle_beta 107.848(3)
_cell_angle_gamma 90.00
_cell_formula_units_Z 4
_cell_length_a 12.1408(19)
_cell_length_b 18.163(3)
_cell_length_c 13.577(2)
_cell_measurement_temperature 110(2)
_cell_volume 2849.8(8)
_computing_cell_refinement 'Bruker SMART'
_computing_data_collection 'Bruker SMART'
_computing_data_reduction 'Bruker SAINT'
_computing_molecular_graphics 'Bruker SHELXTL'
_computing_publication_material 'Bruker SHELXTL'
_computing_structure_refinement 'SHELXL-97 (Sheldrick, 1997)'
_computing_structure_solution 'SHELXS-97 (Sheldrick, 1990)'
_diffrn_ambient_temperature 110(2)
_diffrn_measured_fraction_theta_full 0.998
_diffrn_measured_fraction_theta_max 0.998
_diffrn_measurement_device_type 'CCD area detector'
_diffrn_measurement_method 'phi and omega scans'
_diffrn_radiation_monochromator graphite
_diffrn_radiation_source 'fine-focus sealed tube'
_diffrn_radiation_type MoK\a
_diffrn_radiation_wavelength 0.71073
_diffrn_reflns_av_R_equivalents 0.0522
_diffrn_reflns_av_sigmaI/netI 0.0626
_diffrn_reflns_limit_h_max 13
_diffrn_reflns_limit_h_min -12
_diffrn_reflns_limit_k_max 16
_diffrn_reflns_limit_k_min -20
_diffrn_reflns_limit_l_max 15
_diffrn_reflns_limit_l_min -15
_diffrn_reflns_number 12745
_diffrn_reflns_theta_full 23.29
_diffrn_reflns_theta_max 23.29
_diffrn_reflns_theta_min 1.93
_exptl_absorpt_coefficient_mu 0.536
_exptl_absorpt_correction_type none
_exptl_crystal_density_diffrn 1.470
_exptl_crystal_density_meas 0
_exptl_crystal_density_method 'not measured'
_exptl_crystal_F_000 1288
_exptl_crystal_size_max 0.15
_exptl_crystal_size_mid 0.14
_exptl_crystal_size_min 0.04
_refine_diff_density_max 0.430
_refine_diff_density_min -0.483
_refine_diff_density_rms 0.063
_refine_ls_extinction_method none
_refine_ls_goodness_of_fit_ref 1.008
_refine_ls_hydrogen_treatment mixed
_refine_ls_matrix_type full
_refine_ls_number_parameters 374
_refine_ls_number_reflns 4116
_refine_ls_number_restraints 0
_refine_ls_restrained_S_all 1.008
_refine_ls_R_factor_all 0.0786
_refine_ls_R_factor_gt 0.0472
_refine_ls_shift/su_max 0.001
_refine_ls_shift/su_mean 0.000
_refine_ls_structure_factor_coef Fsqd
_refine_ls_weighting_details 'calc w=1/[\s^2^(Fo^2^)+(0.0530P)^2^+0.0000P] where P=(Fo^2^+2Fc^2^)/3'
_refine_ls_weighting_scheme calc
_refine_ls_wR_factor_gt 0.1010
_refine_ls_wR_factor_ref 0.1097
_reflns_number_gt 2776
_reflns_number_total 4116
_reflns_threshold_expression >2sigma(I)
_cod_data_source_file ol0477071si20041106_071856.cif
_cod_data_source_block h
_cod_depositor_comments
;
The following automatic conversions were performed:

'_symmetry_cell_setting' value 'Monoclinic' changed to 'monoclinic'
according to /home/saulius/struct/CIF-dictionaries/cif_core.dic
dictionary named 'cif_core.dic' version 2.4.1 from 2010-06-29.

Automatic conversion script
Id: cif_fix_values 1715 2011-07-08 13:25:40Z adriana 
;
_cod_original_cell_volume 2849.9(8)
_cod_original_sg_symbol_H-M P2(1)/n
_cod_database_code 1506474

loop_
_symmetry_equiv_pos_as_xyz
'x, y, z'
'-x+1/2, y+1/2, -z+1/2'
'-x, -y, -z'
'x-1/2, -y-1/2, z-1/2'

loop_
_atom_site_label
_atom_site_type_symbol
_atom_site_fract_x
_atom_site_fract_y
_atom_site_fract_z
_atom_site_U_iso_or_equiv
_atom_site_adp_type
_atom_site_occupancy
_atom_site_symmetry_multiplicity
_atom_site_calc_flag
_atom_site_refinement_flags
Cl1 Cl 0.75685(9) 0.25278(5) 0.95416(7) 0.0414(3) Uani 1 1 d .
Cl2 Cl 0.52253(9) -0.18358(5) 1.20396(8) 0.0475(3) Uani 1 1 d .
Cl3 Cl 0.72323(10) 0.48697(5) 1.52735(8) 0.0549(3) Uani 1 1 d .
Cl4 Cl 0.10624(9) 0.09190(6) 1.24184(8) 0.0473(3) Uani 1 1 d .
Cl5 Cl 1.09056(9) 0.06843(6) 1.73721(8) 0.0418(3) Uani 0.9033(17) 1 d P
Cl6 Cl 0.9041(9) 0.0874(5) 1.8297(7) 0.0418(3) Uani 0.0967(17) 1 d P
C1 C 0.8111(3) 0.11535(17) 1.4352(3) 0.0283(9) Uani 1 1 d .
C01 C 0.6952(3) 0.12486(18) 1.3469(3) 0.0284(9) Uani 1 1 d .
C2 C 0.9216(3) 0.10109(18) 1.4353(3) 0.0331(9) Uani 1 1 d .
H2A H 0.9412 0.1014 1.3727 0.040 Uiso 1 1 calc R
C02 C 0.6170(3) 0.16683(18) 1.4078(3) 0.0292(9) Uani 1 1 d .
C3 C 1.0058(3) 0.08594(19) 1.5308(3) 0.0350(10) Uani 1 1 d .
H3A H 1.0825 0.0750 1.5313 0.042 Uiso 1 1 calc R
C4 C 0.9814(3) 0.08640(19) 1.6233(3) 0.0345(9) Uani 1 1 d .
H4A H 1.0416 0.0753 1.6861 0.041 Uiso 0.0967(17) 1 d PR
C5 C 0.8293(3) 0.10747(18) 1.7143(3) 0.0340(9) Uani 1 1 d .
H5A H 0.8815 0.0973 1.7819 0.041 Uiso 0.9033(17) 1 d PR
C6 C 0.7171(3) 0.12599(18) 1.7024(3) 0.0353(10) Uani 1 1 d .
H6A H 0.6919 0.1276 1.7620 0.042 Uiso 1 1 calc R
C7 C 0.6367(3) 0.14287(18) 1.6052(3) 0.0344(9) Uani 1 1 d .
H7A H 0.5597 0.1568 1.5999 0.041 Uiso 1 1 calc R
C8 C 0.6721(3) 0.13874(18) 1.5189(3) 0.0291(9) Uani 1 1 d .
C9 C 0.7876(3) 0.11797(18) 1.5306(3) 0.0301(9) Uani 1 1 d .
C10 C 0.8680(3) 0.10331(18) 1.6268(3) 0.0316(9) Uani 1 1 d .
C11 C 0.7106(3) 0.16178(19) 1.2494(3) 0.0300(9) Uani 1 1 d .
C12 C 0.6529(3) 0.2244(2) 1.2034(3) 0.0363(10) Uani 1 1 d .
H12A H 0.6037 0.2493 1.2351 0.044 Uiso 1 1 calc R
C13 C 0.6652(3) 0.2518(2) 1.1115(3) 0.0352(9) Uani 1 1 d .
H13A H 0.6237 0.2944 1.0802 0.042 Uiso 1 1 calc R
C14 C 0.7378(3) 0.2166(2) 1.0666(3) 0.0330(9) Uani 1 1 d .
C15 C 0.7965(3) 0.1544(2) 1.1110(3) 0.0346(9) Uani 1 1 d .
H15A H 0.8478 0.1306 1.0806 0.042 Uiso 1 1 calc R
C16 C 0.7804(3) 0.12671(19) 1.2000(3) 0.0345(9) Uani 1 1 d .
H16A H 0.8183 0.0823 1.2284 0.041 Uiso 1 1 calc R
C21 C 0.6461(3) 0.04624(19) 1.3140(3) 0.0291(9) Uani 1 1 d .
C22 C 0.6801(3) -0.01427(18) 1.3780(3) 0.0290(9) Uani 1 1 d .
H22A H 0.7314 -0.0074 1.4460 0.035 Uiso 1 1 calc R
C23 C 0.6411(3) -0.08474(19) 1.3455(3) 0.0316(9) Uani 1 1 d .
H23A H 0.6654 -0.1255 1.3908 0.038 Uiso 1 1 calc R
C24 C 0.5676(3) -0.0950(2) 1.2477(3) 0.0362(10) Uani 1 1 d .
C25 C 0.5278(3) -0.0350(2) 1.1833(3) 0.0373(10) Uani 1 1 d .
H25A H 0.4742 -0.0420 1.1164 0.045 Uiso 1 1 calc R
C26 C 0.5661(3) 0.0348(2) 1.2168(3) 0.0338(9) Uani 1 1 d .
H26A H 0.5375 0.0757 1.1728 0.041 Uiso 1 1 calc R
C31 C 0.6408(3) 0.25030(19) 1.4250(3) 0.0298(9) Uani 1 1 d .
C32 C 0.7476(3) 0.28185(19) 1.4300(3) 0.0320(9) Uani 1 1 d .
H32A H 0.8039 0.2529 1.4123 0.038 Uiso 1 1 calc R
C33 C 0.7727(3) 0.3545(2) 1.4601(3) 0.0386(10) Uani 1 1 d .
H33A H 0.8451 0.3753 1.4618 0.046 Uiso 1 1 calc R
C34 C 0.6916(4) 0.39626(19) 1.4874(3) 0.0370(10) Uani 1 1 d .
C35 C 0.5852(3) 0.3672(2) 1.4836(3) 0.0388(10) Uani 1 1 d .
H35A H 0.5294 0.3964 1.5016 0.047 Uiso 1 1 calc R
C36 C 0.5614(3) 0.29428(19) 1.4528(3) 0.0317(9) Uani 1 1 d .
H36A H 0.4886 0.2740 1.4508 0.038 Uiso 1 1 calc R
C41 C 0.4880(3) 0.14838(18) 1.3621(3) 0.0288(9) Uani 1 1 d .
C42 C 0.4122(3) 0.18954(19) 1.2843(3) 0.0305(9) Uani 1 1 d .
H42A H 0.4412 0.2307 1.2567 0.037 Uiso 1 1 calc R
C43 C 0.2957(3) 0.17269(19) 1.2454(3) 0.0321(9) Uani 1 1 d .
H43A H 0.2452 0.2024 1.1932 0.039 Uiso 1 1 calc R
C44 C 0.2542(3) 0.1118(2) 1.2839(3) 0.0332(9) Uani 1 1 d .
C45 C 0.3275(3) 0.06822(19) 1.3588(3) 0.0312(9) Uani 1 1 d .
H45A H 0.2990 0.0255 1.3832 0.037 Uiso 1 1 calc R
C46 C 0.4419(3) 0.08707(19) 1.3976(3) 0.0313(9) Uani 1 1 d .
H46B H 0.4916 0.0574 1.4504 0.038 Uiso 1 1 calc R

loop_
_atom_site_aniso_label
_atom_site_aniso_U_11
_atom_site_aniso_U_22
_atom_site_aniso_U_33
_atom_site_aniso_U_23
_atom_site_aniso_U_13
_atom_site_aniso_U_12
Cl1 0.0415(6) 0.0507(6) 0.0352(6) 0.0055(4) 0.0167(5) -0.0060(5)
Cl2 0.0451(7) 0.0359(6) 0.0643(7) -0.0140(5) 0.0212(5) -0.0074(5)
Cl3 0.0644(8) 0.0339(6) 0.0649(7) -0.0087(5) 0.0177(6) -0.0118(5)
Cl4 0.0287(6) 0.0659(7) 0.0463(6) 0.0028(5) 0.0100(5) -0.0078(5)
Cl5 0.0355(7) 0.0466(7) 0.0386(6) -0.0022(5) 0.0044(5) 0.0007(5)
Cl6 0.0355(7) 0.0466(7) 0.0386(6) -0.0022(5) 0.0044(5) 0.0007(5)
C1 0.031(2) 0.021(2) 0.034(2) 0.0010(16) 0.0106(18) -0.0018(16)
C01 0.027(2) 0.024(2) 0.035(2) -0.0004(16) 0.0109(17) 0.0007(16)
C2 0.034(2) 0.028(2) 0.039(2) -0.0017(17) 0.013(2) -0.0035(17)
C02 0.028(2) 0.027(2) 0.035(2) 0.0048(16) 0.0129(18) 0.0036(16)
C3 0.027(2) 0.031(2) 0.047(3) -0.0056(18) 0.010(2) -0.0030(17)
C4 0.034(2) 0.026(2) 0.041(2) -0.0010(17) 0.007(2) -0.0016(17)
C5 0.036(2) 0.030(2) 0.033(2) 0.0021(17) 0.0072(19) -0.0046(18)
C6 0.045(3) 0.034(2) 0.032(2) 0.0018(17) 0.019(2) -0.0061(19)
C7 0.036(2) 0.033(2) 0.039(2) -0.0003(17) 0.018(2) -0.0011(18)
C8 0.030(2) 0.025(2) 0.035(2) 0.0014(16) 0.0125(18) -0.0016(16)
C9 0.031(2) 0.023(2) 0.036(2) 0.0035(16) 0.0091(19) -0.0027(16)
C10 0.030(2) 0.027(2) 0.036(2) -0.0018(16) 0.0070(19) -0.0032(17)
C11 0.027(2) 0.025(2) 0.039(2) 0.0018(17) 0.0129(18) -0.0014(16)
C12 0.031(2) 0.043(2) 0.040(2) 0.0040(19) 0.0190(19) 0.0048(18)
C13 0.036(2) 0.033(2) 0.039(2) 0.0098(18) 0.0159(19) 0.0036(18)
C14 0.032(2) 0.037(2) 0.032(2) -0.0013(17) 0.0137(18) -0.0062(18)
C15 0.031(2) 0.040(2) 0.035(2) -0.0031(18) 0.0124(18) 0.0034(18)
C16 0.036(2) 0.031(2) 0.038(2) -0.0001(18) 0.0129(19) 0.0017(18)
C21 0.027(2) 0.031(2) 0.033(2) 0.0019(16) 0.0136(18) 0.0030(16)
C22 0.024(2) 0.030(2) 0.035(2) -0.0017(17) 0.0115(17) 0.0012(16)
C23 0.031(2) 0.029(2) 0.040(2) 0.0054(17) 0.0175(19) 0.0015(17)
C24 0.030(2) 0.031(2) 0.052(3) -0.0095(19) 0.019(2) -0.0021(17)
C25 0.027(2) 0.044(3) 0.040(2) -0.0030(19) 0.0091(19) 0.0010(18)
C26 0.036(2) 0.034(2) 0.035(2) 0.0015(17) 0.0151(19) 0.0028(18)
C31 0.031(2) 0.026(2) 0.030(2) 0.0077(16) 0.0077(17) -0.0010(17)
C32 0.032(2) 0.028(2) 0.037(2) 0.0054(17) 0.0119(18) 0.0053(17)
C33 0.039(3) 0.032(2) 0.043(2) 0.0062(18) 0.010(2) -0.0088(19)
C34 0.048(3) 0.030(2) 0.030(2) -0.0001(17) 0.008(2) -0.002(2)
C35 0.042(3) 0.043(3) 0.034(2) -0.0010(18) 0.015(2) -0.001(2)
C36 0.033(2) 0.029(2) 0.035(2) -0.0043(17) 0.0129(18) -0.0024(18)
C41 0.028(2) 0.024(2) 0.038(2) -0.0005(16) 0.0155(18) 0.0005(16)
C42 0.039(2) 0.030(2) 0.028(2) 0.0000(16) 0.0183(18) -0.0066(18)
C43 0.030(2) 0.035(2) 0.029(2) -0.0008(17) 0.0060(18) 0.0008(18)
C44 0.025(2) 0.045(2) 0.031(2) -0.0096(18) 0.0119(18) -0.0086(18)
C45 0.030(2) 0.029(2) 0.035(2) 0.0044(17) 0.0108(18) -0.0016(18)
C46 0.030(2) 0.031(2) 0.033(2) 0.0054(16) 0.0089(18) 0.0037(17)

loop_
_atom_type_symbol
_atom_type_description
_atom_type_scat_dispersion_real
_atom_type_scat_dispersion_imag
_atom_type_scat_source
C C 0.0033 0.0016 'International Tables Vol C Tables 4.2.6.8 and 6.1.1.4'
H H 0.0000 0.0000 'International Tables Vol C Tables 4.2.6.8 and 6.1.1.4'
Cl Cl 0.1484 0.1585 'International Tables Vol C Tables 4.2.6.8 and 6.1.1.4'

loop_
_geom_angle_atom_site_label_1
_geom_angle_atom_site_label_2
_geom_angle_atom_site_label_3
_geom_angle
C2 C1 C9 118.7(3)
C2 C1 C01 132.7(3)
C9 C1 C01 108.4(3)
C11 C01 C1 113.0(3)
C11 C01 C21 106.7(3)
C1 C01 C21 107.2(3)
C11 C01 C02 118.4(3)
C1 C01 C02 101.0(3)
C21 C01 C02 110.1(3)
C1 C2 C3 118.2(4)
C41 C02 C8 114.0(3)
C41 C02 C31 113.3(3)
C8 C02 C31 99.9(3)
C41 C02 C01 112.0(3)
C8 C02 C01 101.4(3)
C31 C02 C01 115.1(3)
C4 C3 C2 122.6(4)
C3 C4 C10 120.9(3)
C3 C4 Cl5 119.6(3)
C10 C4 Cl5 119.5(3)
C6 C5 C10 119.5(3)
C6 C5 Cl6 114.9(5)
C10 C5 Cl6 125.5(5)
C5 C6 C7 122.9(4)
C8 C7 C6 118.6(4)
C7 C8 C9 118.6(3)
C7 C8 C02 131.7(3)
C9 C8 C02 108.5(3)
C10 C9 C1 125.0(3)
C10 C9 C8 122.8(3)
C1 C9 C8 112.2(3)
C9 C10 C5 117.5(3)
C9 C10 C4 114.5(3)
C5 C10 C4 128.0(3)
C12 C11 C16 117.4(3)
C12 C11 C01 124.5(3)
C16 C11 C01 117.8(3)
C11 C12 C13 121.3(4)
C14 C13 C12 119.5(3)
C15 C14 C13 120.3(3)
C15 C14 Cl1 120.4(3)
C13 C14 Cl1 119.3(3)
C14 C15 C16 119.5(3)
C15 C16 C11 121.9(3)
C22 C21 C26 117.6(3)
C22 C21 C01 122.2(3)
C26 C21 C01 120.2(3)
C21 C22 C23 121.6(3)
C24 C23 C22 119.5(3)
C23 C24 C25 120.2(3)
C23 C24 Cl2 120.0(3)
C25 C24 Cl2 119.9(3)
C26 C25 C24 119.8(3)
C25 C26 C21 121.1(3)
C36 C31 C32 117.4(3)
C36 C31 C02 119.4(3)
C32 C31 C02 122.4(3)
C33 C32 C31 121.4(4)
C34 C33 C32 119.4(4)
C35 C34 C33 121.0(4)
C35 C34 Cl3 119.2(3)
C33 C34 Cl3 119.8(3)
C34 C35 C36 118.8(4)
C31 C36 C35 122.0(4)
C42 C41 C46 116.8(3)
C42 C41 C02 123.1(3)
C46 C41 C02 120.1(3)
C43 C42 C41 122.2(3)
C44 C43 C42 118.8(3)
C45 C44 C43 120.7(3)
C45 C44 Cl4 119.3(3)
C43 C44 Cl4 120.0(3)
C46 C45 C44 119.4(3)
C45 C46 C41 122.2(3)

loop_
_geom_bond_atom_site_label_1
_geom_bond_atom_site_label_2
_geom_bond_distance
Cl1 C14 1.740(4)
Cl2 C24 1.744(4)
Cl3 C34 1.740(4)
Cl4 C44 1.747(4)
Cl5 C4 1.732(4)
Cl6 C5 1.594(10)
C1 C2 1.367(5)
C1 C9 1.410(5)
C1 C01 1.553(5)
C01 C11 1.545(5)
C01 C21 1.559(5)
C01 C02 1.628(5)
C2 C3 1.411(5)
C02 C41 1.535(5)
C02 C8 1.537(5)
C02 C31 1.548(5)
C3 C4 1.376(5)
C4 C10 1.426(5)
C5 C6 1.363(5)
C5 C10 1.407(5)
C6 C7 1.413(5)
C7 C8 1.368(5)
C8 C9 1.414(5)
C9 C10 1.396(5)
C11 C12 1.381(5)
C11 C16 1.387(5)
C12 C13 1.393(5)
C13 C14 1.374(5)
C14 C15 1.374(5)
C15 C16 1.377(5)
C21 C22 1.384(5)
C21 C26 1.394(5)
C22 C23 1.389(4)
C23 C24 1.367(5)
C24 C25 1.387(5)
C25 C26 1.379(5)
C31 C36 1.390(5)
C31 C32 1.400(5)
C32 C33 1.387(5)
C33 C34 1.381(5)
C34 C35 1.382(5)
C35 C36 1.391(5)
C41 C42 1.388(5)
C41 C46 1.396(5)
C42 C43 1.383(5)
C43 C44 1.383(5)
C44 C45 1.378(5)
C45 C46 1.370(5)
